data_9012886
loop_
_publ_author_name
'Tomita, K.'
'Shiraki, K.'
'Kawano, M.'

_publ_section_title
;
 Crystal structure of dehydroxylated 2M1 sericite and its relationship with
 mixed-layer mica/smectite
 Sample: heated
;
_journal_name_full 'Clay Science'
_journal_page_first 423
_journal_page_last 441
_journal_volume 10
_journal_year 1998
_chemical_compound_source 'Goto mine, Nagasaki Prefecture, Japan'
_chemical_formula_sum 'Al2.726 Ca0.011 Fe0.03 K0.776 Mg0.02 Na0.181 O11 Si3.15 Ti0.02'
_chemical_name_mineral Muscovite
_space_group_crystal_system triclinic
_space_group_IT_number 1
_space_group_name_Hall 'C 1'
_space_group_name_H-M_alt 'C 1'
_symmetry_space_group_name_H-M 'C 1 1 1'
_cell_angle_alpha 90
_cell_angle_beta 95.8338
_cell_angle_gamma 90
_cell_length_a 5.2234
_cell_length_b 9.1790
_cell_length_c 20.2353
_cell_formula_units_Z 4
_cell_volume 965.169
_database_code_amcsd 0012228
_exptl_crystal_density_diffrn 2.588
_cod_original_sg_symbol_H-M 'C 1 1 1'
_cod_original_formula_sum 'K.776 Na.181 Ca.011 Al2.726 Fe.03 Mg.02 Si3.15 Ti.02 O11'
_cod_database_code 9012886

loop_
_space_group_symop_id
_space_group_symop_operation_xyz
1 x,y,z
2 x+1/2,y+1/2,z

loop_
_atom_site_label
_atom_site_fract_x
_atom_site_fract_y
_atom_site_fract_z
_atom_site_occupancy
_atom_site_U_iso_or_equiv
K1 0.00000 0.10500 0.25000 0.63000 0.03470
NaK1 0.00000 0.10500 0.25000 0.14700 0.03470
CaK1 0.00000 0.10500 0.25000 0.00900 0.03470
K1* 0.00000 0.89500 0.75000 0.92300 0.03470
NaK1* 0.00000 0.89500 0.75000 0.21500 0.03470
CaK1* 0.00000 0.89500 0.75000 0.01300 0.03470
AlM2A 0.27200 0.09400 -0.00050 0.91600 0.00127
FeM2A 0.27200 0.09400 -0.00050 0.01500 0.00127
MgM2A 0.27200 0.09400 -0.00050 0.01000 0.00127
AlM2B 0.27200 0.90600 0.49950 0.91600 0.00127
FeM2B 0.27200 0.90600 0.49950 0.01500 0.00127
MgM2B 0.27200 0.90600 0.49950 0.01000 0.00127
AlM2C 0.72800 0.90600 0.00050 0.91600 0.00127
FeM2C 0.72800 0.90600 0.00050 0.01500 0.00127
MgM2C 0.72800 0.90600 0.00050 0.01000 0.00127
AlM2D 0.72800 0.09400 0.50050 0.91600 0.00127
FeM2D 0.72800 0.09400 0.50050 0.01500 0.00127
MgM2D 0.72800 0.09400 0.50050 0.01000 0.00127
SiT1A 0.46200 0.93100 0.13690 0.78700 0.00127
AlT1A 0.46200 0.93100 0.13690 0.22300 0.00127
TiT1A 0.46200 0.93100 0.13690 0.00500 0.00127
SiT1B 0.46200 0.06900 0.63690 0.78700 0.00127
AlT1B 0.46200 0.06900 0.63690 0.22300 0.00127
TiT1B 0.46200 0.06900 0.63690 0.00500 0.00127
SiT1C 0.53800 0.06900 0.86310 0.78700 0.00127
AlT1C 0.53800 0.06900 0.86310 0.22300 0.00127
TiT1C 0.53800 0.06900 0.86310 0.00500 0.00127
SiT1D 0.53800 0.93100 0.36310 0.78700 0.00127
AlT1D 0.53800 0.93100 0.36310 0.22300 0.00127
TiT1D 0.53800 0.93100 0.36310 0.00500 0.00127
SiT2A 0.45100 0.25900 0.13650 0.78800 0.00127
AlT2A 0.45100 0.25900 0.13650 0.22400 0.00127
TiT2A 0.45100 0.25900 0.13650 0.00500 0.00127
SiT2B 0.45100 0.74100 0.63650 0.78800 0.00127
AlT2B 0.45100 0.74100 0.63650 0.22400 0.00127
TiT2B 0.45100 0.74100 0.63650 0.00500 0.00127
SiT2C 0.54900 0.74100 0.86350 0.78800 0.00127
AlT2C 0.54900 0.74100 0.86350 0.22400 0.00127
TiT2C 0.54900 0.74100 0.86350 0.00500 0.00127
SiT2D 0.54900 0.25900 0.36350 0.78800 0.00127
AlT2D 0.54900 0.25900 0.36350 0.22400 0.00127
TiT2D 0.54900 0.25900 0.36350 0.00500 0.00127
O1A 0.50700 0.95300 0.05820 1.00000 0.00215
O1B 0.50700 0.04700 0.55820 1.00000 0.00215
O1C 0.49300 0.04700 0.94180 1.00000 0.00215
O1D 0.49300 0.95300 0.44180 1.00000 0.00215
O2A 0.35100 0.23700 0.05750 1.00000 0.00215
O2B 0.35100 0.76300 0.55750 1.00000 0.00215
O2C 0.64900 0.76300 0.94250 1.00000 0.00215
O2D 0.64900 0.23700 0.44250 1.00000 0.00215
O3A 0.43700 0.10500 0.17220 1.00000 0.00215
O3B 0.43700 0.89500 0.67220 1.00000 0.00215
O3C 0.56300 0.89500 0.82780 1.00000 0.00215
O3D 0.56300 0.10500 0.32780 1.00000 0.00215
O4A 0.23200 0.82900 0.15420 1.00000 0.00215
O4B 0.23200 0.17100 0.65420 1.00000 0.00215
O4C 0.76800 0.17100 0.84580 1.00000 0.00215
O4D 0.76800 0.82900 0.34580 1.00000 0.00215
O5A 0.24600 0.36900 0.17080 1.00000 0.00215
O5B 0.24600 0.63100 0.67080 1.00000 0.00215
O5C 0.75400 0.63100 0.82920 1.00000 0.00215
O5D 0.75400 0.36900 0.32920 1.00000 0.00215
O6A 0.00000 0.00000 0.00000 1.00000 0.00215
O6B 0.00000 0.00000 0.50000 1.00000 0.00215

loop_
_cod_related_entry_id
_cod_related_entry_database
_cod_related_entry_code
1 AMCSD 0012228
